data_7707349
loop_
_publ_author_name
'Wang, Kuiyuan'
'Prior, Timothy J.'
'Hughes, David L.'
'Arbaoui, Abdessamad'
'Redshaw, Carl'

_publ_section_title
;
 Coordination chemistry of [2 + 2] Schiff-base macrocycles derived from
 the dianilines
 [(2-NH<sub>2</sub>C<sub>6</sub>H<sub>4</sub>)<sub>2</sub>X] (X =
 CH<sub>2</sub>CH<sub>2</sub>, O): structural studies and ROP capability
 towards cyclic esters.
;
_journal_issue 23
_journal_name_full 'Dalton transactions (Cambridge, England : 2003)'
_journal_page_first 8057
_journal_page_last 8069
_journal_paper_doi 10.1039/d1dt00711d
_journal_volume 50
_journal_year 2021
_chemical_formula_moiety
; 
 C28 H32 Br2 Co2 N2 O6, 2(C2 H3 N)
;
_chemical_formula_sum 'C32 H38 Br2 Co2 N4 O6'
_chemical_formula_weight 852.34
_space_group_crystal_system triclinic
_space_group_IT_number 2
_space_group_name_Hall '-P 1'
_space_group_name_H-M_alt 'P -1'
_atom_sites_solution_hydrogens difmap
_atom_sites_solution_primary dual
_audit_creation_method SHELXL-2018/3
_audit_update_record
;
2021-01-05 deposited with the CCDC.	2021-05-04 downloaded from the CCDC.
;
_cell_angle_alpha 101.186(3)
_cell_angle_beta 102.715(4)
_cell_angle_gamma 97.208(4)
_cell_formula_units_Z 1
_cell_length_a 8.4718(5)
_cell_length_b 9.2109(3)
_cell_length_c 12.2495(5)
_cell_measurement_reflns_used 11855
_cell_measurement_temperature 100(2)
_cell_measurement_theta_max 69.9340
_cell_measurement_theta_min 6.9150
_cell_volume 900.47(7)
_computing_cell_refinement 'CrysAlisPro 1.171.40.39a (Rigaku OD, 2019)'
_computing_data_collection 'CrysAlisPro 1.171.40.39a (Rigaku OD, 2019)'
_computing_data_reduction 'CrysAlisPro 1.171.40.39a (Rigaku OD, 2019)'
_computing_structure_refinement 'SHELXL-2018/3 (Sheldrick, 2018)'
_computing_structure_solution 'SHELXT (Sheldrick, 2015)'
_diffrn_ambient_temperature 100(2)
_diffrn_detector_area_resol_mean 10.0000
_diffrn_measured_fraction_theta_full 0.986
_diffrn_measured_fraction_theta_max 0.985
_diffrn_measurement_device_type 'XtaLAB AFC11 (RCD3): quarter-chi single'
_diffrn_measurement_method \w-scans
_diffrn_radiation_type CuK\a
_diffrn_radiation_wavelength 1.54184
_diffrn_reflns_av_R_equivalents 0.0655
_diffrn_reflns_av_unetI/netI 0.0324
_diffrn_reflns_Laue_measured_fraction_full 0.986
_diffrn_reflns_Laue_measured_fraction_max 0.985
_diffrn_reflns_limit_h_max 9
_diffrn_reflns_limit_h_min -9
_diffrn_reflns_limit_k_max 11
_diffrn_reflns_limit_k_min -10
_diffrn_reflns_limit_l_max 14
_diffrn_reflns_limit_l_min -14
_diffrn_reflns_number 15481
_diffrn_reflns_point_group_measured_fraction_full 0.986
_diffrn_reflns_point_group_measured_fraction_max 0.985
_diffrn_reflns_theta_full 67.684
_diffrn_reflns_theta_max 68.244
_diffrn_reflns_theta_min 6.924
_diffrn_source 'Rotating-anode X-ray tube'
_exptl_absorpt_coefficient_mu 10.197
_exptl_absorpt_correction_T_max 1.0000
_exptl_absorpt_correction_T_min 0.42302
_exptl_absorpt_correction_type multi-scan
_exptl_absorpt_process_details
;
CrysAlisPro 1.171.40.39a (Rigaku Oxford Diffraction, 2019)
Empirical absorption correction using spherical harmonics,
 implemented in SCALE3 ABSPACK scaling algorithm.
;
_exptl_crystal_colour orange
_exptl_crystal_density_diffrn 1.572
_exptl_crystal_description block
_exptl_crystal_F_000 430
_exptl_crystal_size_max 0.32
_exptl_crystal_size_mid 0.16
_exptl_crystal_size_min 0.1
_refine_diff_density_max 0.847
_refine_diff_density_min -0.825
_refine_diff_density_rms 0.105
_refine_ls_extinction_method none
_refine_ls_goodness_of_fit_ref 1.072
_refine_ls_hydrogen_treatment refall
_refine_ls_matrix_type full
_refine_ls_number_parameters 217
_refine_ls_number_reflns 3240
_refine_ls_number_restraints 0
_refine_ls_restrained_S_all 1.072
_refine_ls_R_factor_all 0.0429
_refine_ls_R_factor_gt 0.0422
_refine_ls_shift/su_max 0.000
_refine_ls_shift/su_mean 0.000
_refine_ls_structure_factor_coef Fsqd
_refine_ls_weighting_details 'w=1/[\s^2^(Fo^2^)+(0.0862P)^2^+0.4055P] where P=(Fo^2^+2Fc^2^)/3'
_refine_ls_weighting_scheme calc
_refine_ls_wR_factor_gt 0.1180
_refine_ls_wR_factor_ref 0.1185
_reflns_Friedel_coverage 0.000
_reflns_number_gt 3152
_reflns_number_total 3240
_reflns_threshold_expression 'I > 2\s(I)'
_cod_data_source_file d1dt00711d2.cif
_cod_data_source_block FeROP10
_cod_depositor_comments 'Adding full bibliography for 7707347--7707359.cif.'
_cod_database_code 7707349
_shelx_shelxl_version_number 2018/3
_shelx_space_group_comment
;
The symmetry employed for this shelxl refinement is uniquely defined
by the following loop, which should always be used as a source of
symmetry information in preference to the above space-group names.
They are only intended as comments.
;

loop_
_space_group_symop_operation_xyz
'x, y, z'
'-x, -y, -z'

loop_
_atom_site_label
_atom_site_type_symbol
_atom_site_fract_x
_atom_site_fract_y
_atom_site_fract_z
_atom_site_U_iso_or_equiv
_atom_site_adp_type
_atom_site_occupancy
_atom_site_site_symmetry_order
_atom_site_calc_flag
_atom_site_refinement_flags_posn
_atom_site_refinement_flags_adp
_atom_site_refinement_flags_occupancy
_atom_site_disorder_assembly
_atom_site_disorder_group
C1 C 0.3825(3) 0.1073(3) 0.3217(2) 0.0210(6) Uani 1 1 d . . . . .
C2 C 0.3501(4) 0.2565(3) 0.3342(2) 0.0231(6) Uani 1 1 d . . . . .
C3 C 0.2970(4) 0.3156(3) 0.2363(3) 0.0241(6) Uani 1 1 d . . . . .
H3 H 0.2739(10) 0.417(4) 0.2475(5) 0.029 Uiso 1 1 calc R U . . .
C4 C 0.2772(3) 0.2342(3) 0.1256(2) 0.0237(6) Uani 1 1 d . . . . .
C5 C 0.3040(4) 0.0868(3) 0.1139(2) 0.0235(6) Uani 1 1 d . . . . .
H5 H 0.2883(8) 0.032(3) 0.045(3) 0.028 Uiso 1 1 calc R U . . .
C6 C 0.3548(3) 0.0216(3) 0.2070(2) 0.0227(6) Uani 1 1 d . . . . .
C7 C 0.3604(4) 0.3564(3) 0.4434(3) 0.0264(6) Uani 1 1 d . . . . .
H7 H 0.3255(17) 0.442(4) 0.4397(3) 0.032 Uiso 1 1 calc R U . . .
C8 C 0.3705(4) -0.1350(3) 0.1762(2) 0.0248(6) Uani 1 1 d . . . . .
H8 H 0.3431(11) -0.1813(18) 0.092(3) 0.030 Uiso 1 1 calc R U . . .
C9 C 0.2193(4) 0.2961(3) 0.0177(2) 0.0272(6) Uani 1 1 d . . . . .
C10 C 0.2166(4) 0.4637(4) 0.0495(3) 0.0338(7) Uani 1 1 d . . . . .
H10A H 0.190594 0.501496 -0.020627 0.051 Uiso 1 1 calc R U . . .
H10B H 0.324632 0.516693 0.097500 0.051 Uiso 1 1 calc R U . . .
H10C H 0.132949 0.480921 0.092227 0.051 Uiso 1 1 calc R U . . .
C11 C 0.3387(4) 0.2710(4) -0.0596(3) 0.0352(7) Uani 1 1 d . . . . .
H11A H 0.336648 0.162974 -0.085105 0.053 Uiso 1 1 calc R U . . .
H11B H 0.450275 0.320510 -0.016216 0.053 Uiso 1 1 calc R U . . .
H11C H 0.305221 0.313521 -0.126737 0.053 Uiso 1 1 calc R U . . .
C12 C 0.0475(4) 0.2113(4) -0.0484(3) 0.0343(7) Uani 1 1 d . . . . .
H12A H -0.028844 0.225864 0.000717 0.051 Uiso 1 1 calc R U . . .
H12B H 0.050668 0.103843 -0.071250 0.051 Uiso 1 1 calc R U . . .
H12C H 0.010424 0.249675 -0.117195 0.051 Uiso 1 1 calc R U . . .
C13 C 0.1633(4) 0.0267(4) 0.6334(3) 0.0288(7) Uani 1 1 d . . . . .
C14 C 0.0120(4) -0.0490(4) 0.6499(3) 0.0359(7) Uani 1 1 d . . . . .
H14A H -0.072811 0.013817 0.639141 0.054 Uiso 1 1 calc R U . . .
H14B H 0.031887 -0.066054 0.727955 0.054 Uiso 1 1 calc R U . . .
H14C H -0.024971 -0.145652 0.593931 0.054 Uiso 1 1 calc R U . . .
C15 C 0.2418(5) 0.6917(4) 0.7888(3) 0.0384(8) Uani 1 1 d . . . . .
C16 C 0.2275(6) 0.5607(5) 0.6970(3) 0.0499(10) Uani 1 1 d . . . . .
H16A H 0.220579 0.591785 0.624249 0.075 Uiso 1 1 calc R U . . .
H16B H 0.128135 0.489197 0.690661 0.075 Uiso 1 1 calc R U . . .
H16C H 0.324107 0.512732 0.714254 0.075 Uiso 1 1 calc R U . . .
N1 N 0.2788(3) 0.0840(3) 0.6169(2) 0.0319(6) Uani 1 1 d . . . . .
N2 N 0.2529(5) 0.7955(4) 0.8598(3) 0.0514(8) Uani 1 1 d . . . . .
O1 O 0.4117(3) 0.3374(2) 0.54118(18) 0.0293(5) Uani 1 1 d . . . . .
O2 O 0.4301(3) 0.0509(2) 0.41093(17) 0.0238(4) Uani 1 1 d . . . . .
O3 O 0.4130(3) -0.2183(2) 0.24008(17) 0.0266(5) Uani 1 1 d . . . . .
Co1 Co 0.51267(6) 0.15852(5) 0.58396(4) 0.02263(17) Uani 1 1 d . . . . .
Br1 Br 0.80097(4) 0.28187(3) 0.58025(3) 0.03217(16) Uani 1 1 d . . . . .

loop_
_atom_site_aniso_label
_atom_site_aniso_U_11
_atom_site_aniso_U_22
_atom_site_aniso_U_33
_atom_site_aniso_U_23
_atom_site_aniso_U_13
_atom_site_aniso_U_12
C1 0.0211(14) 0.0192(14) 0.0249(13) 0.0067(11) 0.0095(10) 0.0022(11)
C2 0.0276(15) 0.0182(14) 0.0248(14) 0.0057(11) 0.0093(11) 0.0023(11)
C3 0.0290(15) 0.0147(14) 0.0298(14) 0.0076(11) 0.0085(12) 0.0027(12)
C4 0.0238(14) 0.0215(15) 0.0260(14) 0.0073(11) 0.0063(11) 0.0017(11)
C5 0.0272(15) 0.0200(14) 0.0228(13) 0.0038(11) 0.0072(11) 0.0029(11)
C6 0.0231(14) 0.0172(14) 0.0273(14) 0.0045(11) 0.0083(11) -0.0003(11)
C7 0.0343(16) 0.0170(15) 0.0300(15) 0.0064(12) 0.0104(12) 0.0066(13)
C8 0.0270(15) 0.0221(15) 0.0251(14) 0.0028(11) 0.0083(11) 0.0048(12)
C9 0.0331(16) 0.0252(16) 0.0258(14) 0.0104(12) 0.0077(12) 0.0064(13)
C10 0.0446(19) 0.0259(17) 0.0334(16) 0.0113(13) 0.0091(14) 0.0091(14)
C11 0.042(2) 0.0362(19) 0.0348(16) 0.0148(14) 0.0175(14) 0.0095(15)
C12 0.0352(18) 0.0338(18) 0.0331(16) 0.0106(14) 0.0052(13) 0.0042(14)
C13 0.0328(17) 0.0273(16) 0.0259(14) 0.0058(12) 0.0076(12) 0.0043(13)
C14 0.0352(18) 0.040(2) 0.0365(17) 0.0143(15) 0.0136(14) 0.0064(15)
C15 0.044(2) 0.043(2) 0.0319(17) 0.0125(16) 0.0140(14) 0.0076(16)
C16 0.066(3) 0.041(2) 0.044(2) 0.0014(17) 0.0249(19) 0.0049(19)
N1 0.0342(15) 0.0315(15) 0.0307(13) 0.0060(11) 0.0100(11) 0.0065(12)
N2 0.065(2) 0.052(2) 0.0351(16) 0.0023(15) 0.0127(15) 0.0168(17)
O1 0.0423(13) 0.0210(11) 0.0263(10) 0.0040(8) 0.0113(9) 0.0097(9)
O2 0.0337(11) 0.0158(10) 0.0243(10) 0.0058(8) 0.0107(8) 0.0049(8)
O3 0.0345(12) 0.0189(10) 0.0267(10) 0.0031(8) 0.0092(8) 0.0066(9)
Co1 0.0326(3) 0.0141(3) 0.0229(3) 0.00477(19) 0.0097(2) 0.0047(2)
Br1 0.0331(2) 0.0207(2) 0.0450(2) 0.00859(15) 0.01466(15) 0.00308(14)

loop_
_atom_type_symbol
_atom_type_description
_atom_type_scat_dispersion_real
_atom_type_scat_dispersion_imag
_atom_type_scat_source
C C 0.0181 0.0091 'International Tables Vol C Tables 4.2.6.8 and 6.1.1.4'
H H 0.0000 0.0000 'International Tables Vol C Tables 4.2.6.8 and 6.1.1.4'
N N 0.0311 0.0180 'International Tables Vol C Tables 4.2.6.8 and 6.1.1.4'
O O 0.0492 0.0322 'International Tables Vol C Tables 4.2.6.8 and 6.1.1.4'
Co Co -2.3653 3.6143 'International Tables Vol C Tables 4.2.6.8 and 6.1.1.4'
Br Br -0.6763 1.2805 'International Tables Vol C Tables 4.2.6.8 and 6.1.1.4'

loop_
_geom_angle_atom_site_label_1
_geom_angle_atom_site_label_2
_geom_angle_atom_site_label_3
_geom_angle
_geom_angle_site_symmetry_1
_geom_angle_site_symmetry_3
_geom_angle_publ_flag
O2 C1 C2 121.5(2) . . ?
O2 C1 C6 122.1(3) . . ?
C2 C1 C6 116.4(3) . . ?
C3 C2 C1 120.7(3) . . ?
C3 C2 C7 115.0(3) . . ?
C1 C2 C7 124.2(3) . . ?
C4 C3 C2 122.5(3) . . ?
C4 C3 H3 118.8 . . ?
C2 C3 H3 118.8 . . ?
C3 C4 C5 116.4(3) . . ?
C3 C4 C9 123.4(3) . . ?
C5 C4 C9 120.1(3) . . ?
C4 C5 C6 123.7(3) . . ?
C4 C5 H5 118.2 . . ?
C6 C5 H5 118.2 . . ?
C5 C6 C1 120.2(3) . . ?
C5 C6 C8 115.0(3) . . ?
C1 C6 C8 124.8(3) . . ?
O1 C7 C2 128.5(3) . . ?
O1 C7 H7 115.8 . . ?
C2 C7 H7 115.8 . . ?
O3 C8 C6 128.5(3) . . ?
O3 C8 H8 115.8 . . ?
C6 C8 H8 115.8 . . ?
C10 C9 C12 109.8(3) . . ?
C10 C9 C11 108.3(3) . . ?
C12 C9 C11 109.1(3) . . ?
C10 C9 C4 111.5(2) . . ?
C12 C9 C4 109.1(2) . . ?
C11 C9 C4 109.0(2) . . ?
C9 C10 H10A 109.5 . . ?
C9 C10 H10B 109.5 . . ?
H10A C10 H10B 109.5 . . ?
C9 C10 H10C 109.5 . . ?
H10A C10 H10C 109.5 . . ?
H10B C10 H10C 109.5 . . ?
C9 C11 H11A 109.5 . . ?
C9 C11 H11B 109.5 . . ?
H11A C11 H11B 109.5 . . ?
C9 C11 H11C 109.5 . . ?
H11A C11 H11C 109.5 . . ?
H11B C11 H11C 109.5 . . ?
C9 C12 H12A 109.5 . . ?
C9 C12 H12B 109.5 . . ?
H12A C12 H12B 109.5 . . ?
C9 C12 H12C 109.5 . . ?
H12A C12 H12C 109.5 . . ?
H12B C12 H12C 109.5 . . ?
N1 C13 C14 177.9(3) . . ?
C13 C14 H14A 109.5 . . ?
C13 C14 H14B 109.5 . . ?
H14A C14 H14B 109.5 . . ?
C13 C14 H14C 109.5 . . ?
H14A C14 H14C 109.5 . . ?
H14B C14 H14C 109.5 . . ?
N2 C15 C16 179.2(4) . . ?
C15 C16 H16A 109.5 . . ?
C15 C16 H16B 109.5 . . ?
H16A C16 H16B 109.5 . . ?
C15 C16 H16C 109.5 . . ?
H16A C16 H16C 109.5 . . ?
H16B C16 H16C 109.5 . . ?
C13 N1 Co1 170.7(3) . . ?
C7 O1 Co1 126.9(2) . . ?
C1 O2 Co1 128.96(18) . 2_656 ?
C1 O2 Co1 129.47(18) . . ?
Co1 O2 Co1 100.59(9) 2_656 . ?
C8 O3 Co1 126.12(19) . 2_656 ?
O3 Co1 O1 103.56(8) 2_656 . ?
O3 Co1 O2 89.21(8) 2_656 2_656 ?
O1 Co1 O2 165.27(9) . 2_656 ?
O3 Co1 O2 167.60(8) 2_656 . ?
O1 Co1 O2 87.17(8) . . ?
O2 Co1 O2 79.41(9) 2_656 . ?
O3 Co1 N1 82.70(9) 2_656 . ?
O1 Co1 N1 85.64(10) . . ?
O2 Co1 N1 88.78(10) 2_656 . ?
O2 Co1 N1 92.07(9) . . ?
O3 Co1 Br1 87.99(6) 2_656 . ?
O1 Co1 Br1 91.88(7) . . ?
O2 Co1 Br1 95.94(6) 2_656 . ?
O2 Co1 Br1 97.99(6) . . ?
N1 Co1 Br1 169.51(8) . . ?

loop_
_geom_bond_atom_site_label_1
_geom_bond_atom_site_label_2
_geom_bond_distance
_geom_bond_site_symmetry_2
_geom_bond_publ_flag
C1 O2 1.306(3) . ?
C1 C2 1.421(4) . ?
C1 C6 1.425(4) . ?
C2 C3 1.420(4) . ?
C2 C7 1.447(4) . ?
C3 C4 1.379(4) . ?
C3 H3 0.96(4) . ?
C4 C5 1.390(4) . ?
C4 C9 1.546(4) . ?
C5 C6 1.400(4) . ?
C5 H5 0.87(4) . ?
C6 C8 1.449(4) . ?
C7 O1 1.235(4) . ?
C7 H7 0.88(4) . ?
C8 O3 1.229(4) . ?
C8 H8 1.00(4) . ?
C9 C10 1.522(4) . ?
C9 C12 1.529(5) . ?
C9 C11 1.539(4) . ?
C10 H10A 0.9800 . ?
C10 H10B 0.9800 . ?
C10 H10C 0.9800 . ?
C11 H11A 0.9800 . ?
C11 H11B 0.9800 . ?
C11 H11C 0.9800 . ?
C12 H12A 0.9800 . ?
C12 H12B 0.9800 . ?
C12 H12C 0.9800 . ?
C13 N1 1.129(4) . ?
C13 C14 1.454(5) . ?
C14 H14A 0.9800 . ?
C14 H14B 0.9800 . ?
C14 H14C 0.9800 . ?
C15 N2 1.140(5) . ?
C15 C16 1.453(5) . ?
C16 H16A 0.9800 . ?
C16 H16B 0.9800 . ?
C16 H16C 0.9800 . ?
N1 Co1 2.163(3) . ?
O1 Co1 2.052(2) . ?
O2 Co1 2.056(2) 2_656 ?
O2 Co1 2.079(2) . ?
O3 Co1 2.050(2) 2_656 ?
Co1 Br1 2.5751(6) . ?
